data_2232649
loop_
_publ_author_name
'Kargar, Hadi'
'Kia, Reza'
'Tahir, Muhammad Nawaz'

_publ_section_title
;
 (<i>E</i>)-5-[(2-Hydroxy-5-methoxybenzylidene)amino]-1,3,4-thiadiazole-2(3<i>H</i>)-thione
;
_journal_coeditor_code FF2041
_journal_issue 12
_journal_name_full 'Acta Crystallographica Section E'
_journal_page_first o3311
_journal_paper_doi 10.1107/S1600536811047362
_journal_volume 67
_journal_year 2011
_chemical_formula_iupac 'C10 H9 N3 O2 S2'
_chemical_formula_moiety 'C10 H9 N3 O2 S2'
_chemical_formula_sum 'C10 H9 N3 O2 S2'
_chemical_formula_weight 267.32
_chemical_name_systematic (<i>E</i>)-5-[(2-Hydroxy-5-methoxybenzylidene)amino]-1,3,4-thiadiazole-2(3<i>H</i>)-thione
_space_group_IT_number 2
_symmetry_cell_setting triclinic
_symmetry_space_group_name_Hall '-P 1'
_symmetry_space_group_name_H-M 'P -1'
_atom_sites_solution_hydrogens geom
_atom_sites_solution_primary direct
_atom_sites_solution_secondary difmap
_audit_creation_method SHELXL-97
_cell_angle_alpha 83.027(2)
_cell_angle_beta 77.9930(10)
_cell_angle_gamma 87.8980(10)
_cell_formula_units_Z 2
_cell_length_a 6.2266(2)
_cell_length_b 8.0680(2)
_cell_length_c 11.9695(3)
_cell_measurement_reflns_used 2525
_cell_measurement_temperature 291(2)
_cell_measurement_theta_max 27.43
_cell_measurement_theta_min 2.45
_cell_volume 583.76(3)
_computing_cell_refinement 'SAINT (Bruker, 2005)'
_computing_data_collection 'APEX2 (Bruker, 2005)'
_computing_data_reduction 'SAINT (Bruker, 2005)'
_computing_molecular_graphics 'SHELXTL (Sheldrick, 2008)'
_computing_publication_material
;
SHELXTL (Sheldrick, 2008) and PLATON (Spek, 2009)
;
_computing_structure_refinement 'SHELXTL (Sheldrick, 2008)'
_computing_structure_solution 'SHELXTL (Sheldrick, 2008)'
_diffrn_ambient_temperature 291(2)
_diffrn_measured_fraction_theta_full 0.987
_diffrn_measured_fraction_theta_max 0.987
_diffrn_measurement_device_type
;
Bruker SMART APEXII CCD area-detector
;
_diffrn_measurement_method '\f and \w scans'
_diffrn_radiation_monochromator graphite
_diffrn_radiation_source 'fine-focus sealed tube'
_diffrn_radiation_type MoK\a
_diffrn_radiation_wavelength 0.71073
_diffrn_reflns_av_R_equivalents 0.0299
_diffrn_reflns_av_sigmaI/netI 0.0387
_diffrn_reflns_limit_h_max 5
_diffrn_reflns_limit_h_min -8
_diffrn_reflns_limit_k_max 10
_diffrn_reflns_limit_k_min -10
_diffrn_reflns_limit_l_max 15
_diffrn_reflns_limit_l_min -15
_diffrn_reflns_number 10303
_diffrn_reflns_theta_full 28.35
_diffrn_reflns_theta_max 28.35
_diffrn_reflns_theta_min 2.92
_diffrn_standards_number 0
_exptl_absorpt_coefficient_mu 0.448
_exptl_absorpt_correction_T_max 0.9779
_exptl_absorpt_correction_T_min 0.9523
_exptl_absorpt_correction_type multi-scan
_exptl_absorpt_process_details '(<i>SADABS</i>; Bruker, 2005)'
_exptl_crystal_colour yellow
_exptl_crystal_density_diffrn 1.521
_exptl_crystal_density_method 'not measured'
_exptl_crystal_description block
_exptl_crystal_F_000 276
_exptl_crystal_size_max 0.11
_exptl_crystal_size_mid 0.08
_exptl_crystal_size_min 0.05
_refine_diff_density_max 0.303
_refine_diff_density_min -0.248
_refine_ls_extinction_method none
_refine_ls_goodness_of_fit_ref 1.023
_refine_ls_hydrogen_treatment constr
_refine_ls_matrix_type full
_refine_ls_number_parameters 155
_refine_ls_number_reflns 2894
_refine_ls_number_restraints 0
_refine_ls_restrained_S_all 1.023
_refine_ls_R_factor_all 0.0681
_refine_ls_R_factor_gt 0.0400
_refine_ls_shift/su_max 0.001
_refine_ls_shift/su_mean 0.000
_refine_ls_structure_factor_coef Fsqd
_refine_ls_weighting_details 'calc w=1/[\s^2^(Fo^2^)+(0.0525P)^2^] where P=(Fo^2^+2Fc^2^)/3'
_refine_ls_weighting_scheme calc
_refine_ls_wR_factor_gt 0.0902
_refine_ls_wR_factor_ref 0.1015
_reflns_number_gt 1990
_reflns_number_total 2894
_reflns_threshold_expression I>2\s(I)
_cod_data_source_file ff2041.cif
_cod_data_source_block I
_cod_database_code 2232649
_cod_database_fobs_code 2232649

loop_
_symmetry_equiv_pos_as_xyz
'x, y, z'
'-x, -y, -z'

loop_
_atom_site_type_symbol
_atom_site_label
_atom_site_fract_x
_atom_site_fract_y
_atom_site_fract_z
_atom_site_U_iso_or_equiv
_atom_site_adp_type
_atom_site_calc_flag
_atom_site_refinement_flags
_atom_site_occupancy
_atom_site_symmetry_multiplicity
S S1 0.51725(8) 0.31804(6) 0.44207(4) 0.04448(16) Uani d . 1 1
S S2 0.89337(8) 0.25182(7) 0.56684(5) 0.05370(18) Uani d . 1 1
O O1 0.1438(3) 0.05675(17) 0.13460(13) 0.0639(4) Uani d . 1 1
H H1 0.2279 0.0646 0.1813 0.096 Uiso d R 1 1
O O2 -0.3796(3) 0.62067(18) 0.12072(13) 0.0651(4) Uani d . 1 1
N N1 0.3359(2) 0.18322(18) 0.27908(12) 0.0401(4) Uani d . 1 1
N N2 0.6290(2) 0.05119(18) 0.34526(12) 0.0409(4) Uani d . 1 1
N N3 0.7659(2) 0.07198(18) 0.41793(12) 0.0402(4) Uani d . 1 1
H H3 0.8576 0.0018 0.4258 0.048 Uiso d R 1 1
C C1 0.0238(3) 0.2001(2) 0.13354(15) 0.0421(4) Uani d . 1 1
C C2 -0.1342(3) 0.2186(2) 0.06674(16) 0.0457(5) Uani d . 1 1
H H2A -0.1529 0.1347 0.0229 0.055 Uiso calc R 1 1
C C3 -0.2630(3) 0.3596(2) 0.06470(15) 0.0449(5) Uani d . 1 1
H H3A -0.3691 0.3701 0.0198 0.054 Uiso calc R 1 1
C C4 -0.2373(3) 0.4871(2) 0.12883(15) 0.0418(4) Uani d . 1 1
C C5 -0.0803(3) 0.4727(2) 0.19435(14) 0.0404(4) Uani d . 1 1
H H5 -0.0620 0.5587 0.2366 0.049 Uiso calc R 1 1
C C6 0.0536(3) 0.3286(2) 0.19832(14) 0.0352(4) Uani d . 1 1
C C7 0.2144(3) 0.3154(2) 0.26892(14) 0.0385(4) Uani d . 1 1
H H7A 0.2320 0.4045 0.3086 0.046 Uiso calc R 1 1
C C8 0.4892(3) 0.1745(2) 0.34711(14) 0.0364(4) Uani d . 1 1
C C9 0.7411(3) 0.2037(2) 0.47685(15) 0.0391(4) Uani d . 1 1
C C10 -0.3578(4) 0.7562(3) 0.1826(2) 0.0667(6) Uani d . 1 1
H H10A -0.3879 0.7189 0.2635 0.100 Uiso calc R 1 1
H H10B -0.4599 0.8434 0.1666 0.100 Uiso calc R 1 1
H H10C -0.2109 0.7979 0.1596 0.100 Uiso calc R 1 1

loop_
_atom_site_aniso_label
_atom_site_aniso_U_11
_atom_site_aniso_U_22
_atom_site_aniso_U_33
_atom_site_aniso_U_12
_atom_site_aniso_U_13
_atom_site_aniso_U_23
S1 0.0469(3) 0.0408(3) 0.0532(3) 0.0106(2) -0.0243(2) -0.0142(2)
S2 0.0522(3) 0.0568(3) 0.0638(3) 0.0094(2) -0.0324(3) -0.0208(3)
O1 0.0781(10) 0.0504(9) 0.0822(10) 0.0294(8) -0.0512(8) -0.0319(8)
O2 0.0684(10) 0.0569(9) 0.0849(11) 0.0316(7) -0.0458(8) -0.0255(8)
N1 0.0404(8) 0.0411(9) 0.0433(8) 0.0049(7) -0.0180(7) -0.0081(7)
N2 0.0412(8) 0.0420(9) 0.0451(8) 0.0065(7) -0.0191(7) -0.0108(7)
N3 0.0392(8) 0.0391(8) 0.0469(8) 0.0090(6) -0.0198(7) -0.0073(7)
C1 0.0491(11) 0.0382(10) 0.0424(10) 0.0097(8) -0.0166(8) -0.0085(8)
C2 0.0554(12) 0.0430(11) 0.0461(10) 0.0054(9) -0.0239(9) -0.0134(9)
C3 0.0453(10) 0.0530(12) 0.0418(10) 0.0037(9) -0.0218(8) -0.0057(9)
C4 0.0440(10) 0.0409(10) 0.0422(10) 0.0109(8) -0.0139(8) -0.0062(8)
C5 0.0442(10) 0.0392(10) 0.0406(9) 0.0063(8) -0.0137(8) -0.0091(8)
C6 0.0361(9) 0.0372(9) 0.0342(8) 0.0036(7) -0.0119(7) -0.0049(7)
C7 0.0395(10) 0.0398(10) 0.0385(9) 0.0012(8) -0.0125(8) -0.0068(8)
C8 0.0361(9) 0.0357(9) 0.0397(9) 0.0022(8) -0.0135(8) -0.0039(8)
C9 0.0367(9) 0.0401(10) 0.0415(9) 0.0011(8) -0.0119(8) -0.0028(8)
C10 0.0740(15) 0.0496(13) 0.0833(16) 0.0266(11) -0.0277(13) -0.0228(12)

loop_
_atom_type_symbol
_atom_type_description
_atom_type_scat_dispersion_real
_atom_type_scat_dispersion_imag
_atom_type_scat_source
C C 0.0033 0.0016 'International Tables Vol C Tables 4.2.6.8 and 6.1.1.4'
H H 0.0000 0.0000 'International Tables Vol C Tables 4.2.6.8 and 6.1.1.4'
N N 0.0061 0.0033 'International Tables Vol C Tables 4.2.6.8 and 6.1.1.4'
O O 0.0106 0.0060 'International Tables Vol C Tables 4.2.6.8 and 6.1.1.4'
S S 0.1246 0.1234 'International Tables Vol C Tables 4.2.6.8 and 6.1.1.4'

loop_
_geom_angle_atom_site_label_1
_geom_angle_atom_site_label_2
_geom_angle_atom_site_label_3
_geom_angle
C9 S1 C8 89.57(8)
C1 O1 H1 105.8
C4 O2 C10 117.48(15)
C7 N1 C8 120.57(15)
C8 N2 N3 109.05(15)
C9 N3 N2 120.21(15)
C9 N3 H3 121.3
N2 N3 H3 118.5
O1 C1 C2 118.24(16)
O1 C1 C6 122.23(17)
C2 C1 C6 119.53(17)
C3 C2 C1 120.48(17)
C3 C2 H2A 119.8
C1 C2 H2A 119.8
C2 C3 C4 120.82(17)
C2 C3 H3A 119.6
C4 C3 H3A 119.6
C5 C4 O2 125.16(16)
C5 C4 C3 119.82(17)
O2 C4 C3 115.02(16)
C4 C5 C6 120.46(17)
C4 C5 H5 119.8
C6 C5 H5 119.8
C1 C6 C5 118.89(16)
C1 C6 C7 121.70(16)
C5 C6 C7 119.40(16)
N1 C7 C6 121.91(17)
N1 C7 H7A 119.0
C6 C7 H7A 119.0
N2 C8 N1 120.02(16)
N2 C8 S1 114.13(13)
N1 C8 S1 125.85(13)
N3 C9 S2 127.15(14)
N3 C9 S1 107.00(13)
S2 C9 S1 125.86(11)
O2 C10 H10A 109.5
O2 C10 H10B 109.5
H10A C10 H10B 109.5
O2 C10 H10C 109.5
H10A C10 H10C 109.5
H10B C10 H10C 109.5

loop_
_geom_bond_atom_site_label_1
_geom_bond_atom_site_label_2
_geom_bond_distance
S1 C9 1.7383(18)
S1 C8 1.7550(17)
S2 C9 1.6624(19)
O1 C1 1.354(2)
O1 H1 0.8513
O2 C4 1.377(2)
O2 C10 1.418(3)
N1 C7 1.293(2)
N1 C8 1.373(2)
N2 C8 1.297(2)
N2 N3 1.366(2)
N3 C9 1.332(2)
N3 H3 0.8004
C1 C2 1.385(3)
C1 C6 1.407(2)
C2 C3 1.368(3)
C2 H2A 0.9300
C3 C4 1.389(3)
C3 H3A 0.9300
C4 C5 1.368(2)
C5 C6 1.408(2)
C5 H5 0.9300
C6 C7 1.432(2)
C7 H7A 0.9300
C10 H10A 0.9600
C10 H10B 0.9600
C10 H10C 0.9600

loop_
_geom_hbond_atom_site_label_D
_geom_hbond_atom_site_label_H
_geom_hbond_atom_site_label_A
_geom_hbond_site_symmetry_A
_geom_hbond_distance_DH
_geom_hbond_distance_HA
_geom_hbond_distance_DA
_geom_hbond_angle_DHA
_geom_hbond_publ_flag
O1 H1 N1 . 0.85 1.84 2.616(2) 151 y
N3 H3 S2 2_756 0.80 2.53 3.3163(15) 169 y
C2 H2A O1 2_555 0.93 2.57 3.481(2) 167 y
C3 H3A O2 2_465 0.93 2.52 3.442(3) 172 y

loop_
_geom_torsion_atom_site_label_1
_geom_torsion_atom_site_label_2
_geom_torsion_atom_site_label_3
_geom_torsion_atom_site_label_4
_geom_torsion
C8 N2 N3 C9 0.3(2)
O1 C1 C2 C3 178.58(18)
C6 C1 C2 C3 -0.9(3)
C1 C2 C3 C4 0.4(3)
C10 O2 C4 C5 1.9(3)
C10 O2 C4 C3 -178.74(19)
C2 C3 C4 C5 0.5(3)
C2 C3 C4 O2 -178.95(18)
O2 C4 C5 C6 178.60(17)
C3 C4 C5 C6 -0.8(3)
O1 C1 C6 C5 -178.85(17)
C2 C1 C6 C5 0.6(3)
O1 C1 C6 C7 0.4(3)
C2 C1 C6 C7 179.87(17)
C4 C5 C6 C1 0.2(3)
C4 C5 C6 C7 -179.03(16)
C8 N1 C7 C6 179.75(15)
C1 C6 C7 N1 -1.9(3)
C5 C6 C7 N1 177.34(16)
N3 N2 C8 N1 178.84(14)
N3 N2 C8 S1 -1.70(19)
C7 N1 C8 N2 -171.14(17)
C7 N1 C8 S1 9.5(2)
C9 S1 C8 N2 2.05(14)
C9 S1 C8 N1 -178.53(16)
N2 N3 C9 S2 -178.78(13)
N2 N3 C9 S1 1.2(2)
C8 S1 C9 N3 -1.69(13)
C8 S1 C9 S2 178.29(13)

loop_
_cod_related_entry_id
_cod_related_entry_database
_cod_related_entry_code
1 ChemSpider 30657212
